data_7057137
loop_
_publ_author_name
'Rajegowda, H. R.'
'Kumar, P. Raghavendra'
'Hosamani, Amar'
'Butcher, R. J.'

_publ_section_title
;
 Synthesis, characterization and determination of absolute structures of
 palladium complexes of novel chiral acyclic tellurated Schiff base
 ligands
;
_journal_issue 8
_journal_name_full 'New Journal of Chemistry'
_journal_page_first 6264
_journal_paper_doi 10.1039/C8NJ00727F
_journal_volume 42
_journal_year 2018
_chemical_formula_sum 'C23 H22 Cl N O2 Pd Te'
_chemical_formula_weight 613.86
_space_group_crystal_system orthorhombic
_space_group_IT_number 19
_space_group_name_Hall 'P 2ac 2ab'
_space_group_name_H-M_alt 'P 21 21 21'
_symmetry_space_group_name_Hall 'P 2ac 2ab'
_symmetry_space_group_name_H-M 'P 21 21 21'
_atom_sites_solution_hydrogens geom
_audit_creation_method SHELXL-2014/7
_audit_update_record
;
2017-03-15 deposited with the CCDC.
2018-03-08 downloaded from the CCDC.
;
_cell_angle_alpha 90
_cell_angle_beta 90
_cell_angle_gamma 90
_cell_formula_units_Z 8
_cell_length_a 13.836(3)
_cell_length_b 16.505(3)
_cell_length_c 20.607(4)
_cell_measurement_temperature 296(2)
_cell_volume 4705.9(16)
_computing_structure_refinement 'SHELXL-2014/7 (Sheldrick, 2014)'
_diffrn_ambient_temperature 296(2)
_diffrn_measured_fraction_theta_full 0.980
_diffrn_measured_fraction_theta_max 0.980
_diffrn_radiation_type CuK\a
_diffrn_radiation_wavelength 1.54178
_diffrn_reflns_av_unetI/netI 0.1500
_diffrn_reflns_Laue_measured_fraction_full 0.980
_diffrn_reflns_Laue_measured_fraction_max 0.980
_diffrn_reflns_number 7587
_diffrn_reflns_point_group_measured_fraction_full 0.959
_diffrn_reflns_point_group_measured_fraction_max 0.959
_diffrn_reflns_theta_full 64.558
_diffrn_reflns_theta_max 64.558
_diffrn_reflns_theta_min 4.690
_exptl_absorpt_coefficient_mu 17.137
_exptl_crystal_density_diffrn 1.733
_exptl_crystal_F_000 2384
_refine_diff_density_max 2.685
_refine_diff_density_min -0.812
_refine_diff_density_rms 0.289
_refine_ls_abs_structure_details
;
 Flack x determined using 1672 quotients [(I+)-(I-)]/[(I+)+(I-)]
 (Parsons, Flack and Wagner, Acta Cryst. B69 (2013) 249-259).
;
_refine_ls_abs_structure_Flack 0.024(12)
_refine_ls_extinction_method none
_refine_ls_goodness_of_fit_ref 0.993
_refine_ls_hydrogen_treatment constr
_refine_ls_matrix_type full
_refine_ls_number_parameters 467
_refine_ls_number_reflns 7587
_refine_ls_number_restraints 71
_refine_ls_restrained_S_all 0.990
_refine_ls_R_factor_all 0.1137
_refine_ls_R_factor_gt 0.0785
_refine_ls_shift/su_max 0.000
_refine_ls_shift/su_mean 0.000
_refine_ls_structure_factor_coef Fsqd
_refine_ls_weighting_details 'w=1/[\s^2^(Fo^2^)+(0.0908P)^2^] where P=(Fo^2^+2Fc^2^)/3'
_refine_ls_weighting_scheme calc
_refine_ls_wR_factor_gt 0.1724
_refine_ls_wR_factor_ref 0.1952
_reflns_Friedel_coverage 0.759
_reflns_Friedel_fraction_full 0.932
_reflns_Friedel_fraction_max 0.932
_reflns_number_gt 5295
_reflns_number_total 7587
_reflns_threshold_expression 'I > 2\s(I)'
_cod_data_source_file c8nj00727f2.cif
_cod_data_source_block shelx_CCDC1
_cod_depositor_comments 'Adding full bibliography for 7057136--7057137.cif.'
_cod_original_cell_volume 4705.8(16)
_cod_database_code 7057137
_shelx_shelxl_version_number 2014/7
_shelx_space_group_comment
;
The symmetry employed for this shelxl refinement is uniquely defined
by the following loop, which should always be used as a source of
symmetry information in preference to the above space-group names.
They are only intended as comments.
;

loop_
_space_group_symop_operation_xyz
'x, y, z'
'-x+1/2, -y, z+1/2'
'-x, y+1/2, -z+1/2'
'x+1/2, -y+1/2, -z'

loop_
_atom_site_label
_atom_site_type_symbol
_atom_site_fract_x
_atom_site_fract_y
_atom_site_fract_z
_atom_site_U_iso_or_equiv
_atom_site_adp_type
_atom_site_occupancy
_atom_site_site_symmetry_order
_atom_site_calc_flag
_atom_site_refinement_flags_posn
_atom_site_refinement_flags_adp
_atom_site_refinement_flags_occupancy
_atom_site_disorder_assembly
_atom_site_disorder_group
Te1 Te 0.65857(8) 0.77970(9) 0.35690(7) 0.0499(4) Uani 1 1 d . . . . .
Pd1 Pd 0.78488(10) 0.69043(11) 0.40562(8) 0.0481(4) Uani 1 1 d . . . . .
Cl1 Cl 0.8090(4) 0.6334(4) 0.3055(3) 0.0625(15) Uani 1 1 d . . . . .
O1A O 0.8797(9) 0.6081(10) 0.4424(9) 0.059(4) Uani 1 1 d . . . . .
O2A O 0.8756(15) 1.0432(15) 0.1959(10) 0.094(7) Uani 1 1 d . . . . .
N1A N 0.7720(10) 0.7478(10) 0.4878(9) 0.044(4) Uani 1 1 d . . . . .
C1A C 0.8935(9) 0.5953(9) 0.5049(5) 0.046(5) Uani 1 1 d G . . . .
C2A C 0.9426(9) 0.5246(8) 0.5210(6) 0.056(6) Uani 1 1 d G . . . .
H2AA H 0.9600 0.4880 0.4888 0.067 Uiso 1 1 calc R U . . .
C3A C 0.9659(9) 0.5086(7) 0.5854(7) 0.067(7) Uani 1 1 d G . . . .
H3AA H 0.9987 0.4614 0.5962 0.080 Uiso 1 1 calc R U . . .
C4A C 0.9400(9) 0.5633(9) 0.6337(5) 0.051(5) Uani 1 1 d G . . . .
H4AA H 0.9555 0.5526 0.6767 0.061 Uiso 1 1 calc R U . . .
C5A C 0.8908(9) 0.6340(8) 0.6176(5) 0.051(6) Uani 1 1 d G . . . .
H5AA H 0.8735 0.6706 0.6498 0.062 Uiso 1 1 calc R U . . .
C6A C 0.8676(8) 0.6500(7) 0.5532(6) 0.042(5) Uani 1 1 d G . . . .
C7A C 0.8134(12) 0.7208(16) 0.5442(10) 0.048(5) Uani 1 1 d . . . . .
H7AA H 0.8044 0.7531 0.5806 0.058 Uiso 1 1 calc R U . . .
C8A C 0.7234(13) 0.8314(15) 0.4945(11) 0.053(6) Uani 1 1 d . . . . .
H8AA H 0.7005 0.8379 0.5392 0.064 Uiso 1 1 calc R U . . .
C9A C 0.7983(15) 0.8976(17) 0.4800(11) 0.059(7) Uani 1 1 d . . . . .
H9AA H 0.8531 0.8913 0.5089 0.071 Uiso 1 1 calc R U . . .
H9AB H 0.8213 0.8916 0.4358 0.071 Uiso 1 1 calc R U . . .
C10A C 0.7559(12) 0.9808(9) 0.4887(7) 0.055(6) Uani 1 1 d G . . . .
C11A C 0.7272(13) 1.0071(11) 0.5498(6) 0.070(7) Uani 1 1 d G . . . .
H11A H 0.7376 0.9744 0.5859 0.084 Uiso 1 1 calc R U . . .
C12A C 0.6830(14) 1.0822(12) 0.5569(8) 0.085(9) Uani 1 1 d G . . . .
H12A H 0.6638 1.0998 0.5978 0.102 Uiso 1 1 calc R U . . .
C13A C 0.6675(14) 1.1310(9) 0.5029(11) 0.103(11) Uani 1 1 d G . . . .
H13A H 0.6379 1.1812 0.5077 0.124 Uiso 1 1 calc R U . . .
C14A C 0.6962(14) 1.1047(10) 0.4418(9) 0.096(10) Uani 1 1 d G . . . .
H14A H 0.6858 1.1373 0.4057 0.115 Uiso 1 1 calc R U . . .
C15A C 0.7404(13) 1.0296(11) 0.4347(6) 0.066(7) Uani 1 1 d G . . . .
H15A H 0.7596 1.0120 0.3938 0.079 Uiso 1 1 calc R U . . .
C16A C 0.6362(13) 0.8330(14) 0.4485(10) 0.047(5) Uani 1 1 d . . . . .
H16A H 0.6171 0.8890 0.4420 0.056 Uiso 1 1 calc R U . . .
H16B H 0.5827 0.8055 0.4695 0.056 Uiso 1 1 calc R U . . .
C17A C 0.7390(8) 0.8709(8) 0.3079(7) 0.052(6) Uani 1 1 d G . . . .
C18A C 0.8383(8) 0.8650(9) 0.2987(8) 0.064(7) Uani 1 1 d G . . . .
H18A H 0.8726 0.8227 0.3175 0.077 Uiso 1 1 calc R U . . .
C19A C 0.8863(7) 0.9225(11) 0.2614(8) 0.068(8) Uani 1 1 d G . . . .
H19A H 0.9528 0.9186 0.2553 0.082 Uiso 1 1 calc R U . . .
C20A C 0.8351(10) 0.9858(10) 0.2333(7) 0.090(10) Uani 1 1 d G . . . .
C21A C 0.7358(10) 0.9917(8) 0.2424(7) 0.056(6) Uani 1 1 d G . . . .
H21A H 0.7015 1.0341 0.2236 0.068 Uiso 1 1 calc R U . . .
C22A C 0.6878(7) 0.9342(9) 0.2797(7) 0.049(5) Uani 1 1 d G . . . .
H22A H 0.6213 0.9382 0.2858 0.059 Uiso 1 1 calc R U . . .
C23A C 0.972(2) 1.028(3) 0.1726(18) 0.115(14) Uani 1 1 d . . . . .
H23A H 0.9854 1.0644 0.1372 0.172 Uiso 1 1 calc R U . . .
H23B H 0.9768 0.9734 0.1581 0.172 Uiso 1 1 calc R U . . .
H23C H 1.0171 1.0378 0.2070 0.172 Uiso 1 1 calc R U . . .
Te2 Te 0.63790(10) 0.49791(13) 0.33399(8) 0.0710(5) Uani 1 1 d . . . . .
Pd2 Pd 0.57307(11) 0.57787(13) 0.42776(9) 0.0593(5) Uani 1 1 d . . . . .
Cl2 Cl 0.4581(4) 0.6325(5) 0.3580(4) 0.0779(19) Uani 1 1 d . . . . .
O1B O 0.5303(10) 0.6562(11) 0.4981(11) 0.072(5) Uani 1 1 d . . . . .
N1B N 0.6631(11) 0.5182(13) 0.4877(9) 0.059(5) Uani 1 1 d . . . . .
C1B C 0.5649(10) 0.6626(10) 0.5574(7) 0.059(7) Uani 1 1 d G . . . .
C2B C 0.5324(11) 0.7270(9) 0.5949(9) 0.085(9) Uani 1 1 d G . . . .
H2BA H 0.4908 0.7653 0.5771 0.102 Uiso 1 1 calc R U . . .
C3B C 0.5620(13) 0.7343(10) 0.6591(9) 0.085(9) Uani 1 1 d G . . . .
H3BA H 0.5402 0.7774 0.6842 0.102 Uiso 1 1 calc R U . . .
C4B C 0.6241(13) 0.6771(12) 0.6858(7) 0.086(9) Uani 1 1 d G . . . .
H4BA H 0.6439 0.6820 0.7287 0.104 Uiso 1 1 calc R U . . .
C5B C 0.6567(11) 0.6127(10) 0.6482(8) 0.082(9) Uani 1 1 d G . . . .
H5BA H 0.6982 0.5744 0.6661 0.099 Uiso 1 1 calc R U . . .
C6B C 0.6271(10) 0.6054(9) 0.5840(7) 0.056(6) Uani 1 1 d G . . . .
C7B C 0.6702(16) 0.5356(16) 0.5493(12) 0.057(6) Uani 1 1 d . . . . .
H7BA H 0.7066 0.5000 0.5743 0.069 Uiso 1 1 calc R U . . .
C8B C 0.7104(16) 0.4427(15) 0.4683(12) 0.058(6) Uani 1 1 d . . . . .
H8BA H 0.7657 0.4326 0.4970 0.069 Uiso 1 1 calc R U . . .
C9B C 0.638(2) 0.3737(19) 0.4751(13) 0.077(8) Uani 1 1 d . . . . .
H9BA H 0.5828 0.3849 0.4474 0.092 Uiso 1 1 calc R U . . .
H9BB H 0.6677 0.3241 0.4598 0.092 Uiso 1 1 calc R U . . .
C10B C 0.6024(15) 0.3608(13) 0.5441(7) 0.083(9) Uani 1 1 d G . . . .
C11B C 0.6569(15) 0.3194(14) 0.5900(10) 0.092(9) Uani 1 1 d G . . . .
H11B H 0.7175 0.2992 0.5791 0.111 Uiso 1 1 calc R U . . .
C12B C 0.621(2) 0.3083(15) 0.6524(9) 0.125(14) Uani 1 1 d G . . . .
H12B H 0.6574 0.2807 0.6831 0.150 Uiso 1 1 calc R U . . .
C13B C 0.530(2) 0.3386(18) 0.6688(8) 0.123(14) Uani 1 1 d G . . . .
H13B H 0.5063 0.3312 0.7105 0.147 Uiso 1 1 calc R U . . .
C14B C 0.4759(15) 0.3799(17) 0.6228(11) 0.121(13) Uani 1 1 d G U . . .
H14B H 0.4153 0.4002 0.6337 0.145 Uiso 1 1 calc R U . . .
C15B C 0.5119(14) 0.3910(13) 0.5604(10) 0.085(9) Uani 1 1 d G . . . .
H15B H 0.4754 0.4187 0.5297 0.102 Uiso 1 1 calc R U . . .
C16B C 0.7467(13) 0.4472(14) 0.3958(13) 0.055(6) Uani 1 1 d . . . . .
H16C H 0.7630 0.3932 0.3808 0.066 Uiso 1 1 calc R U . . .
H16D H 0.8046 0.4802 0.3936 0.066 Uiso 1 1 calc R U . . .
C17B C 0.5372(15) 0.4069(12) 0.3297(13) 0.054(8) Uani 0.616(17) 1 d DG U P A 1
C18B C 0.5674(12) 0.3375(13) 0.2972(11) 0.042(7) Uani 0.616(17) 1 d DG U P A 1
H18B H 0.6261 0.3373 0.2752 0.050 Uiso 0.616(17) 1 calc R U P A 1
C19B C 0.5098(14) 0.2685(12) 0.2975(11) 0.042(7) Uani 0.616(17) 1 d DG U P A 1
H19B H 0.5300 0.2221 0.2758 0.051 Uiso 0.616(17) 1 calc R U P A 1
C20B C 0.4220(14) 0.2689(12) 0.3304(13) 0.050(8) Uani 0.616(17) 1 d DG U P A 1
C21B C 0.3919(13) 0.3382(14) 0.3628(13) 0.061(9) Uani 0.616(17) 1 d DG U P A 1
H21B H 0.3332 0.3384 0.3848 0.073 Uiso 0.616(17) 1 calc R U P A 1
C22B C 0.4495(16) 0.4072(12) 0.3625(13) 0.056(8) Uani 0.616(17) 1 d DG U P A 1
H22B H 0.4293 0.4536 0.3842 0.067 Uiso 0.616(17) 1 calc R U P A 1
O2B O 0.362(2) 0.2079(19) 0.3347(15) 0.080(8) Uani 0.616(17) 1 d D U P A 1
C23B C 0.387(3) 0.133(3) 0.298(2) 0.072(11) Uani 0.616(17) 1 d D U P A 1
H23D H 0.3480 0.0890 0.3130 0.108 Uiso 0.616(17) 1 calc R U P A 1
H23E H 0.4539 0.1209 0.3042 0.108 Uiso 0.616(17) 1 calc R U P A 1
H23F H 0.3747 0.1419 0.2525 0.108 Uiso 0.616(17) 1 calc R U P A 1
C17D C 0.564(2) 0.3784(19) 0.326(2) 0.054(8) Uani 0.384(17) 1 d DG . P A 2
C18D C 0.470(2) 0.3723(18) 0.349(2) 0.042(7) Uani 0.384(17) 1 d DG . P A 2
H18C H 0.4399 0.4169 0.3682 0.050 Uiso 0.384(17) 1 calc R U P A 2
C19D C 0.4198(19) 0.299(2) 0.3438(19) 0.042(7) Uani 0.384(17) 1 d DG . P A 2
H19C H 0.3568 0.2954 0.3591 0.051 Uiso 0.384(17) 1 calc R U P A 2
C20D C 0.464(2) 0.2328(18) 0.315(2) 0.050(8) Uani 0.384(17) 1 d DG . P A 2
C21D C 0.558(2) 0.239(2) 0.292(2) 0.061(9) Uani 0.384(17) 1 d DG . P A 2
H21C H 0.5881 0.1942 0.2734 0.073 Uiso 0.384(17) 1 calc R U P A 2
C22D C 0.608(2) 0.312(2) 0.298(2) 0.056(8) Uani 0.384(17) 1 d DG . P A 2
H22C H 0.6712 0.3158 0.2825 0.067 Uiso 0.384(17) 1 calc R U P A 2
O2D O 0.426(3) 0.160(2) 0.311(3) 0.080(8) Uani 0.384(17) 1 d D . P A 2
C23D C 0.328(4) 0.148(4) 0.339(3) 0.072(11) Uani 0.384(17) 1 d D . P A 2
H23G H 0.3096 0.0926 0.3339 0.108 Uiso 0.384(17) 1 calc R U P A 2
H23H H 0.2829 0.1825 0.3173 0.108 Uiso 0.384(17) 1 calc R U P A 2
H23I H 0.3298 0.1615 0.3844 0.108 Uiso 0.384(17) 1 calc R U P A 2

loop_
_atom_site_aniso_label
_atom_site_aniso_U_11
_atom_site_aniso_U_22
_atom_site_aniso_U_33
_atom_site_aniso_U_23
_atom_site_aniso_U_13
_atom_site_aniso_U_12
Te1 0.0268(6) 0.0744(9) 0.0484(8) 0.0010(7) -0.0027(6) -0.0047(6)
Pd1 0.0289(7) 0.0708(10) 0.0445(9) -0.0047(8) -0.0017(7) -0.0008(7)
Cl1 0.048(3) 0.087(4) 0.052(3) -0.007(3) -0.001(3) -0.001(3)
O1A 0.034(7) 0.073(11) 0.069(11) -0.012(9) 0.000(7) 0.013(7)
O2A 0.092(13) 0.124(17) 0.066(12) 0.023(12) -0.003(11) -0.056(13)
N1A 0.025(8) 0.052(10) 0.054(11) -0.006(8) -0.005(8) -0.003(7)
C1A 0.019(8) 0.065(14) 0.055(14) 0.010(12) -0.009(9) -0.004(9)
C2A 0.028(10) 0.079(17) 0.061(15) -0.010(13) 0.002(10) 0.002(10)
C3A 0.028(10) 0.081(17) 0.09(2) -0.001(17) -0.011(12) -0.009(11)
C4A 0.032(10) 0.087(17) 0.034(11) -0.002(12) -0.006(9) 0.000(10)
C5A 0.033(10) 0.055(13) 0.066(16) -0.006(11) 0.018(10) 0.008(9)
C6A 0.031(9) 0.065(13) 0.029(11) 0.002(10) 0.000(9) -0.013(10)
C7A 0.020(8) 0.085(16) 0.040(11) -0.001(12) 0.004(8) -0.008(10)
C8A 0.025(9) 0.089(18) 0.047(12) 0.007(12) 0.000(9) 0.009(10)
C9A 0.043(11) 0.10(2) 0.031(11) 0.003(12) -0.011(10) -0.015(12)
C10A 0.058(12) 0.069(16) 0.039(12) -0.004(12) -0.010(10) -0.003(11)
C11A 0.073(15) 0.10(2) 0.036(12) -0.006(13) 0.016(12) 0.011(16)
C12A 0.087(19) 0.08(2) 0.08(2) 0.025(18) 0.016(16) 0.013(16)
C13A 0.10(2) 0.08(2) 0.13(3) 0.00(2) 0.01(2) -0.001(18)
C14A 0.12(2) 0.07(2) 0.10(3) 0.000(18) -0.02(2) -0.039(18)
C15A 0.070(15) 0.066(17) 0.062(16) 0.014(13) -0.022(13) 0.000(12)
C16A 0.028(9) 0.066(14) 0.046(12) 0.000(10) 0.005(9) -0.004(9)
C17A 0.022(9) 0.074(16) 0.061(15) -0.020(12) 0.011(9) -0.023(10)
C18A 0.029(10) 0.083(17) 0.080(18) 0.010(14) -0.013(12) -0.001(12)
C19A 0.034(11) 0.13(2) 0.039(13) -0.003(16) 0.011(10) -0.014(14)
C20A 0.084(19) 0.15(3) 0.039(14) 0.002(17) 0.005(14) -0.05(2)
C21A 0.054(13) 0.076(16) 0.039(12) 0.002(12) 0.013(10) -0.021(12)
C22A 0.033(10) 0.064(14) 0.051(13) 0.004(12) 0.012(10) -0.002(10)
C23A 0.069(18) 0.17(4) 0.10(3) 0.04(3) 0.013(18) -0.05(2)
Te2 0.0516(8) 0.1090(14) 0.0523(9) -0.0043(9) 0.0018(7) -0.0232(9)
Pd2 0.0350(8) 0.0852(13) 0.0576(11) 0.0047(10) -0.0038(8) -0.0037(8)
Cl2 0.045(3) 0.114(5) 0.074(4) 0.030(4) -0.009(3) -0.005(3)
O1B 0.043(8) 0.072(12) 0.100(15) -0.006(11) 0.000(9) -0.012(7)
N1B 0.029(8) 0.091(15) 0.057(12) -0.013(11) 0.005(9) -0.003(9)
C1B 0.024(10) 0.078(17) 0.076(18) -0.028(14) 0.015(12) 0.007(10)
C2B 0.036(11) 0.10(2) 0.12(3) 0.00(2) 0.031(15) -0.013(13)
C3B 0.066(16) 0.11(2) 0.08(2) -0.037(19) 0.003(16) 0.012(16)
C4B 0.070(16) 0.10(2) 0.09(2) -0.021(19) 0.022(17) -0.006(16)
C5B 0.040(12) 0.13(3) 0.074(19) -0.009(19) 0.012(14) -0.002(15)
C6B 0.038(11) 0.079(16) 0.052(14) -0.031(12) 0.011(11) -0.008(11)
C7B 0.052(12) 0.072(15) 0.048(14) 0.014(12) -0.007(11) -0.008(11)
C8B 0.047(12) 0.066(15) 0.060(15) 0.003(12) -0.015(12) 0.019(12)
C9B 0.098(19) 0.09(2) 0.045(14) -0.014(13) -0.002(14) -0.015(16)
C10B 0.12(2) 0.064(17) 0.068(19) -0.004(15) -0.022(18) -0.030(17)
C11B 0.13(3) 0.09(2) 0.053(17) -0.002(16) -0.037(19) 0.02(2)
C12B 0.18(4) 0.13(3) 0.06(2) 0.02(2) -0.03(2) -0.02(3)
C13B 0.16(4) 0.14(4) 0.06(2) 0.05(2) -0.01(2) -0.01(3)
C14B 0.115(16) 0.128(17) 0.119(17) 0.009(12) -0.001(12) -0.004(12)
C15B 0.069(16) 0.12(3) 0.069(19) 0.038(18) 0.003(15) -0.013(17)
C16B 0.029(9) 0.047(12) 0.088(18) 0.006(12) 0.021(11) 0.006(8)
C17B 0.050(13) 0.061(14) 0.049(11) 0.004(11) 0.009(10) 0.002(11)
C18B 0.039(11) 0.045(11) 0.041(11) 0.002(10) -0.010(10) 0.002(10)
C19B 0.035(10) 0.051(12) 0.041(11) 0.005(10) -0.001(10) 0.004(10)
C20B 0.041(12) 0.053(13) 0.056(13) -0.004(11) 0.002(10) -0.011(10)
C21B 0.054(12) 0.068(14) 0.061(13) -0.001(11) -0.001(11) -0.002(10)
C22B 0.049(12) 0.064(13) 0.056(13) 0.005(11) -0.012(11) 0.004(11)
O2B 0.079(12) 0.087(12) 0.074(12) -0.010(10) 0.007(10) -0.016(10)
C23B 0.069(19) 0.077(19) 0.07(2) 0.029(18) -0.002(16) -0.007(17)
C17D 0.050(13) 0.061(14) 0.049(11) 0.004(11) 0.009(10) 0.002(11)
C18D 0.039(11) 0.045(11) 0.041(11) 0.002(10) -0.010(10) 0.002(10)
C19D 0.035(10) 0.051(12) 0.041(11) 0.005(10) -0.001(10) 0.004(10)
C20D 0.041(12) 0.053(13) 0.056(13) -0.004(11) 0.002(10) -0.011(10)
C21D 0.054(12) 0.068(14) 0.061(13) -0.001(11) -0.001(11) -0.002(10)
C22D 0.049(12) 0.064(13) 0.056(13) 0.005(11) -0.012(11) 0.004(11)
O2D 0.079(12) 0.087(12) 0.074(12) -0.010(10) 0.007(10) -0.016(10)
C23D 0.069(19) 0.077(19) 0.07(2) 0.029(18) -0.002(16) -0.007(17)

loop_
_atom_type_symbol
_atom_type_description
_atom_type_scat_dispersion_real
_atom_type_scat_dispersion_imag
_atom_type_scat_source
C C 0.0181 0.0091 'International Tables Vol C Tables 4.2.6.8 and 6.1.1.4'
H H 0.0000 0.0000 'International Tables Vol C Tables 4.2.6.8 and 6.1.1.4'
N N 0.0311 0.0180 'International Tables Vol C Tables 4.2.6.8 and 6.1.1.4'
O O 0.0492 0.0322 'International Tables Vol C Tables 4.2.6.8 and 6.1.1.4'
Cl Cl 0.3639 0.7018 'International Tables Vol C Tables 4.2.6.8 and 6.1.1.4'
Pd Pd 0.1215 3.9337 'International Tables Vol C Tables 4.2.6.8 and 6.1.1.4'
Te Te -0.1759 6.3531 'International Tables Vol C Tables 4.2.6.8 and 6.1.1.4'

loop_
_geom_angle_atom_site_label_1
_geom_angle_atom_site_label_2
_geom_angle_atom_site_label_3
_geom_angle
C16A Te1 C17A 101.9(7)
C16A Te1 Pd1 89.4(6)
C17A Te1 Pd1 104.0(3)
N1A Pd1 O1A 93.4(7)
N1A Pd1 Cl1 174.4(5)
O1A Pd1 Cl1 88.2(5)
N1A Pd1 Te1 89.9(5)
O1A Pd1 Te1 174.3(5)
Cl1 Pd1 Te1 88.98(17)
C1A O1A Pd1 124.4(11)
C20A O2A C23A 117(3)
C7A N1A C8A 113.5(17)
C7A N1A Pd1 122.7(14)
C8A N1A Pd1 123.6(13)
O1A C1A C2A 116.1(11)
O1A C1A C6A 123.8(11)
C2A C1A C6A 120.0
C1A C2A C3A 120.0
C1A C2A H2AA 120.0
C3A C2A H2AA 120.0
C2A C3A C4A 120.0
C2A C3A H3AA 120.0
C4A C3A H3AA 120.0
C5A C4A C3A 120.0
C5A C4A H4AA 120.0
C3A C4A H4AA 120.0
C6A C5A C4A 120.0
C6A C5A H5AA 120.0
C4A C5A H5AA 120.0
C5A C6A C1A 120.0
C5A C6A C7A 114.1(12)
C1A C6A C7A 125.8(12)
N1A C7A C6A 127.5(19)
N1A C7A H7AA 116.3
C6A C7A H7AA 116.3
C9A C8A C16A 113.4(19)
C9A C8A N1A 109.0(16)
C16A C8A N1A 107.6(18)
C9A C8A H8AA 108.9
C16A C8A H8AA 108.9
N1A C8A H8AA 108.9
C10A C9A C8A 111.4(18)
C10A C9A H9AA 109.4
C8A C9A H9AA 109.4
C10A C9A H9AB 109.4
C8A C9A H9AB 109.4
H9AA C9A H9AB 108.0
C11A C10A C15A 120.0
C11A C10A C9A 120.2(13)
C15A C10A C9A 119.7(13)
C10A C11A C12A 120.0
C10A C11A H11A 120.0
C12A C11A H11A 120.0
C13A C12A C11A 120.0
C13A C12A H12A 120.0
C11A C12A H12A 120.0
C14A C13A C12A 120.0
C14A C13A H13A 120.0
C12A C13A H13A 120.0
C15A C14A C13A 120.0
C15A C14A H14A 120.0
C13A C14A H14A 120.0
C14A C15A C10A 120.0
C14A C15A H15A 120.0
C10A C15A H15A 120.0
C8A C16A Te1 115.5(14)
C8A C16A H16A 108.4
Te1 C16A H16A 108.4
C8A C16A H16B 108.4
Te1 C16A H16B 108.4
H16A C16A H16B 107.5
C18A C17A C22A 120.0
C18A C17A Te1 122.2(7)
C22A C17A Te1 117.6(7)
C17A C18A C19A 120.0
C17A C18A H18A 120.0
C19A C18A H18A 120.0
C20A C19A C18A 120.0
C20A C19A H19A 120.0
C18A C19A H19A 120.0
O2A C20A C19A 123.8(15)
O2A C20A C21A 116.2(15)
C19A C20A C21A 120.0
C22A C21A C20A 120.0
C22A C21A H21A 120.0
C20A C21A H21A 120.0
C21A C22A C17A 120.0
C21A C22A H22A 120.0
C17A C22A H22A 120.0
O2A C23A H23A 109.5
O2A C23A H23B 109.5
H23A C23A H23B 109.5
O2A C23A H23C 109.5
H23A C23A H23C 109.5
H23B C23A H23C 109.5
C17B Te2 C16B 102.5(10)
C16B Te2 C17D 91.1(13)
C17B Te2 Pd2 100.2(7)
C16B Te2 Pd2 89.9(7)
C17D Te2 Pd2 110.9(11)
N1B Pd2 O1B 93.1(8)
N1B Pd2 Cl2 173.1(6)
O1B Pd2 Cl2 89.7(6)
N1B Pd2 Te2 89.7(5)
O1B Pd2 Te2 171.9(5)
Cl2 Pd2 Te2 88.4(2)
C1B O1B Pd2 127.4(13)
C7B N1B C8B 115(2)
C7B N1B Pd2 122.5(17)
C8B N1B Pd2 121.8(15)
O1B C1B C2B 117.4(13)
O1B C1B C6B 122.5(14)
C2B C1B C6B 120.0
C3B C2B C1B 120.0
C3B C2B H2BA 120.0
C1B C2B H2BA 120.0
C2B C3B C4B 120.0
C2B C3B H3BA 120.0
C4B C3B H3BA 120.0
C5B C4B C3B 120.0
C5B C4B H4BA 120.0
C3B C4B H4BA 120.0
C4B C5B C6B 120.0
C4B C5B H5BA 120.0
C6B C5B H5BA 120.0
C5B C6B C1B 120.0
C5B C6B C7B 114.1(14)
C1B C6B C7B 125.9(14)
N1B C7B C6B 128(2)
N1B C7B H7BA 116.2
C6B C7B H7BA 116.2
N1B C8B C9B 108.4(19)
N1B C8B C16B 111.1(19)
C9B C8B C16B 109(2)
N1B C8B H8BA 109.3
C9B C8B H8BA 109.3
C16B C8B H8BA 109.3
C10B C9B C8B 114(2)
C10B C9B H9BA 108.8
C8B C9B H9BA 108.8
C10B C9B H9BB 108.8
C8B C9B H9BB 108.8
H9BA C9B H9BB 107.7
C11B C10B C15B 120.0
C11B C10B C9B 122.1(18)
C15B C10B C9B 117.9(18)
C12B C11B C10B 120.0
C12B C11B H11B 120.0
C10B C11B H11B 120.0
C13B C12B C11B 120.0
C13B C12B H12B 120.0
C11B C12B H12B 120.0
C12B C13B C14B 120.0
C12B C13B H13B 120.0
C14B C13B H13B 120.0
C13B C14B C15B 120.0
C13B C14B H14B 120.0
C15B C14B H14B 120.0
C14B C15B C10B 120.0
C14B C15B H15B 120.0
C10B C15B H15B 120.0
C8B C16B Te2 111.0(12)
C8B C16B H16C 109.4
Te2 C16B H16C 109.4
C8B C16B H16D 109.4
Te2 C16B H16D 109.4
H16C C16B H16D 108.0
C18B C17B C22B 120.0
C18B C17B Te2 114.8(11)
C22B C17B Te2 124.7(11)
C19B C18B C17B 120.0
C19B C18B H18B 120.0
C17B C18B H18B 120.0
C20B C19B C18B 120.0
C20B C19B H19B 120.0
C18B C19B H19B 120.0
O2B C20B C19B 126.0(17)
O2B C20B C21B 114.0(17)
C19B C20B C21B 120.0
C22B C21B C20B 120.0
C22B C21B H21B 120.0
C20B C21B H21B 120.0
C21B C22B C17B 120.0
C21B C22B H22B 120.0
C17B C22B H22B 120.0
C20B O2B C23B 117(3)
O2B C23B H23D 109.5
O2B C23B H23E 109.5
H23D C23B H23E 109.5
O2B C23B H23F 109.5
H23D C23B H23F 109.5
H23E C23B H23F 109.5
C18D C17D C22D 120.0
C18D C17D Te2 118.1(18)
C22D C17D Te2 121.8(18)
C19D C18D C17D 120.0
C19D C18D H18C 120.0
C17D C18D H18C 120.0
C18D C19D C20D 120.0
C18D C19D H19C 120.0
C20D C19D H19C 120.0
O2D C20D C21D 115(2)
O2D C20D C19D 125(2)
C21D C20D C19D 120.0
C22D C21D C20D 120.0
C22D C21D H21C 120.0
C20D C21D H21C 120.0
C21D C22D C17D 120.0
C21D C22D H22C 120.0
C17D C22D H22C 120.0
C20D O2D C23D 118(4)
O2D C23D H23G 109.5
O2D C23D H23H 109.5
H23G C23D H23H 109.5
O2D C23D H23I 109.5
H23G C23D H23I 109.5
H23H C23D H23I 109.5

loop_
_geom_bond_atom_site_label_1
_geom_bond_atom_site_label_2
_geom_bond_distance
Te1 C16A 2.11(2)
Te1 C17A 2.128(10)
Te1 Pd1 2.497(2)
Pd1 N1A 1.949(17)
Pd1 O1A 2.035(15)
Pd1 Cl1 2.293(6)
O1A C1A 1.32(2)
O2A C20A 1.34(2)
O2A C23A 1.43(4)
N1A C7A 1.37(3)
N1A C8A 1.54(3)
C1A C2A 1.3900
C1A C6A 1.3900
C2A C3A 1.3900
C2A H2AA 0.9300
C3A C4A 1.3900
C3A H3AA 0.9300
C4A C5A 1.3900
C4A H4AA 0.9300
C5A C6A 1.3900
C5A H5AA 0.9300
C6A C7A 1.40(3)
C7A H7AA 0.9300
C8A C9A 1.53(3)
C8A C16A 1.54(3)
C8A H8AA 0.9800
C9A C10A 1.50(3)
C9A H9AA 0.9700
C9A H9AB 0.9700
C10A C11A 1.3900
C10A C15A 1.3900
C11A C12A 1.3900
C11A H11A 0.9300
C12A C13A 1.3900
C12A H12A 0.9300
C13A C14A 1.3900
C13A H13A 0.9300
C14A C15A 1.3900
C14A H14A 0.9300
C15A H15A 0.9300
C16A H16A 0.9700
C16A H16B 0.9700
C17A C18A 1.3900
C17A C22A 1.3900
C18A C19A 1.3900
C18A H18A 0.9300
C19A C20A 1.3900
C19A H19A 0.9300
C20A C21A 1.3900
C21A C22A 1.3900
C21A H21A 0.9300
C22A H22A 0.9300
C23A H23A 0.9600
C23A H23B 0.9600
C23A H23C 0.9600
Te2 C17B 2.051(15)
Te2 C16B 2.14(2)
Te2 C17D 2.23(2)
Te2 Pd2 2.506(3)
Pd2 N1B 2.01(2)
Pd2 O1B 2.03(2)
Pd2 Cl2 2.326(6)
O1B C1B 1.32(2)
N1B C7B 1.31(3)
N1B C8B 1.46(3)
C1B C2B 1.3900
C1B C6B 1.3900
C2B C3B 1.3900
C2B H2BA 0.9300
C3B C4B 1.3900
C3B H3BA 0.9300
C4B C5B 1.3900
C4B H4BA 0.9300
C5B C6B 1.3900
C5B H5BA 0.9300
C6B C7B 1.48(3)
C7B H7BA 0.9300
C8B C9B 1.52(4)
C8B C16B 1.58(4)
C8B H8BA 0.9800
C9B C10B 1.52(3)
C9B H9BA 0.9700
C9B H9BB 0.9700
C10B C11B 1.3900
C10B C15B 1.3900
C11B C12B 1.3900
C11B H11B 0.9300
C12B C13B 1.3900
C12B H12B 0.9300
C13B C14B 1.3900
C13B H13B 0.9300
C14B C15B 1.3900
C14B H14B 0.9300
C15B H15B 0.9300
C16B H16C 0.9700
C16B H16D 0.9700
C17B C18B 1.3900
C17B C22B 1.3900
C18B C19B 1.3900
C18B H18B 0.9300
C19B C20B 1.3900
C19B H19B 0.9300
C20B O2B 1.31(3)
C20B C21B 1.3900
C21B C22B 1.3900
C21B H21B 0.9300
C22B H22B 0.9300
O2B C23B 1.49(4)
C23B H23D 0.9600
C23B H23E 0.9600
C23B H23F 0.9600
C17D C18D 1.3900
C17D C22D 1.3900
C18D C19D 1.3900
C18D H18C 0.9300
C19D C20D 1.3900
C19D H19C 0.9300
C20D O2D 1.31(4)
C20D C21D 1.3900
C21D C22D 1.3900
C21D H21C 0.9300
C22D H22C 0.9300
O2D C23D 1.48(5)
C23D H23G 0.9600
C23D H23H 0.9600
C23D H23I 0.9600

loop_
_geom_hbond_atom_site_label_D
_geom_hbond_atom_site_label_H
_geom_hbond_atom_site_label_A
_geom_hbond_distance_DH
_geom_hbond_distance_HA
_geom_hbond_distance_DA
_geom_hbond_angle_DHA
_geom_hbond_site_symmetry_A
C9A H9AA O1B 0.97 2.58 3.36(3) 137.9 4_566
C16A H16B O1B 0.97 2.64 3.42(3) 138.4 .
C23A H23A O1A 0.96 2.59 3.40(3) 142.9 3_755
C23A H23C Cl1 0.96 2.89 3.52(3) 124.5 3_755
C2B H2BA O1A 0.93 2.62 3.53(2) 164.4 4_466
C16B H16D O1A 0.97 2.56 3.37(3) 141.3 .
C23B H23F Cl1 0.96 2.81 3.44(5) 124.3 3_645
C21D H21C Cl2 0.93 2.96 3.57(4) 124.2 3_645
C23D H23H Cl1 0.96 2.94 3.54(7) 121.6 3_645

loop_
_geom_torsion_atom_site_label_1
_geom_torsion_atom_site_label_2
_geom_torsion_atom_site_label_3
_geom_torsion_atom_site_label_4
_geom_torsion
Pd1 O1A C1A C2A 165.0(9)
Pd1 O1A C1A C6A -19.3(18)
O1A C1A C2A C3A 175.9(13)
C6A C1A C2A C3A 0.0
C1A C2A C3A C4A 0.0
C2A C3A C4A C5A 0.0
C3A C4A C5A C6A 0.0
C4A C5A C6A C1A 0.0
C4A C5A C6A C7A 176.5(13)
O1A C1A C6A C5A -175.6(14)
C2A C1A C6A C5A 0.0
O1A C1A C6A C7A 8.4(17)
C2A C1A C6A C7A -176.1(14)
C8A N1A C7A C6A -175.9(16)
Pd1 N1A C7A C6A -2(3)
C5A C6A C7A N1A -173.0(16)
C1A C6A C7A N1A 3(2)
C7A N1A C8A C9A 89(2)
Pd1 N1A C8A C9A -85.2(18)
C7A N1A C8A C16A -147.6(17)
Pd1 N1A C8A C16A 38(2)
C16A C8A C9A C10A 63(2)
N1A C8A C9A C10A -177.6(16)
C8A C9A C10A C11A 66(2)
C8A C9A C10A C15A -110.5(17)
C15A C10A C11A C12A 0.0
C9A C10A C11A C12A -176.3(17)
C10A C11A C12A C13A 0.0
C11A C12A C13A C14A 0.0
C12A C13A C14A C15A 0.0
C13A C14A C15A C10A 0.0
C11A C10A C15A C14A 0.0
C9A C10A C15A C14A 176.3(17)
C9A C8A C16A Te1 80(2)
N1A C8A C16A Te1 -41(2)
C22A C17A C18A C19A 0.0
Te1 C17A C18A C19A 174.3(11)
C17A C18A C19A C20A 0.0
C23A O2A C20A C19A 14(3)
C23A O2A C20A C21A -165(2)
C18A C19A C20A O2A -179.0(19)
C18A C19A C20A C21A 0.0
O2A C20A C21A C22A 179.1(17)
C19A C20A C21A C22A 0.0
C20A C21A C22A C17A 0.0
C18A C17A C22A C21A 0.0
Te1 C17A C22A C21A -174.5(11)
Pd2 O1B C1B C2B 172.6(10)
Pd2 O1B C1B C6B -11(2)
O1B C1B C2B C3B 176.2(16)
C6B C1B C2B C3B 0.0
C1B C2B C3B C4B 0.0
C2B C3B C4B C5B 0.0
C3B C4B C5B C6B 0.0
C4B C5B C6B C1B 0.0
C4B C5B C6B C7B 177.9(15)
O1B C1B C6B C5B -176.0(16)
C2B C1B C6B C5B 0.0
O1B C1B C6B C7B 6.4(19)
C2B C1B C6B C7B -177.6(17)
C8B N1B C7B C6B -177.3(19)
Pd2 N1B C7B C6B -9(3)
C5B C6B C7B N1B -173.0(19)
C1B C6B C7B N1B 5(3)
C7B N1B C8B C9B 89(2)
Pd2 N1B C8B C9B -79(2)
C7B N1B C8B C16B -150.3(19)
Pd2 N1B C8B C16B 41(2)
N1B C8B C9B C10B -62(3)
C16B C8B C9B C10B 177(2)
C8B C9B C10B C11B -79(3)
C8B C9B C10B C15B 101(2)
C15B C10B C11B C12B 0.0
C9B C10B C11B C12B -179(2)
C10B C11B C12B C13B 0.0
C11B C12B C13B C14B 0.0
C12B C13B C14B C15B 0.0
C13B C14B C15B C10B 0.0
C11B C10B C15B C14B 0.0
C9B C10B C15B C14B 179(2)
N1B C8B C16B Te2 -45(2)
C9B C8B C16B Te2 75(2)
C22B C17B C18B C19B 0.0
Te2 C17B C18B C19B 172.6(18)
C17B C18B C19B C20B 0.0
C18B C19B C20B O2B -180(3)
C18B C19B C20B C21B 0.0
O2B C20B C21B C22B 180(3)
C19B C20B C21B C22B 0.0
C20B C21B C22B C17B 0.0
C18B C17B C22B C21B 0.0
Te2 C17B C22B C21B -172(2)
C19B C20B O2B C23B -4(4)
C21B C20B O2B C23B 177(3)
C22D C17D C18D C19D 0.0
Te2 C17D C18D C19D 178(3)
C17D C18D C19D C20D 0.0
C18D C19D C20D O2D 176(5)
C18D C19D C20D C21D 0.0
O2D C20D C21D C22D -177(5)
C19D C20D C21D C22D 0.0
C20D C21D C22D C17D 0.0
C18D C17D C22D C21D 0.0
Te2 C17D C22D C21D -178(3)
C21D C20D O2D C23D 175(5)
C19D C20D O2D C23D -1(7)
